data_2231086
loop_
_publ_author_name
'Ouahrouch, Abdelaaziz'
'Lazrek, Hassan B.'
'Taourirte, Moha'
'El Azhari, Mohamed'
'Saadi, Mohamed'
'El Ammari, Lahcen'

_publ_section_title
;
 4-(4-{[(2-Phenylquinazolin-4-yl)oxy]methyl}-1<i>H</i>-1,2,3-triazol-1-yl)butan-1-ol
 hemihydrate
;
_journal_coeditor_code FJ2442
_journal_issue 8
_journal_name_full 'Acta Crystallographica Section E'
_journal_page_first o2029
_journal_page_last o2030
_journal_paper_doi 10.1107/S1600536811027280
_journal_volume 67
_journal_year 2011
_chemical_formula_iupac 'C21 H21 N5 O2, 0.5H2 O'
_chemical_formula_moiety 'C21 H21 N5 O2, 0.5(H2 O)'
_chemical_formula_sum 'C21 H22 N5 O2.5'
_chemical_formula_weight 384.44
_chemical_melting_point 371.0(10)
_chemical_name_systematic
;
4-(4-{[(2-Phenylquinazolin-4-yl)oxy]methyl}-1<i>H</i>-1,2,3-triazol-
1-yl)butan-1-ol hemihydrate
;
_space_group_IT_number 14
_symmetry_cell_setting monoclinic
_symmetry_space_group_name_Hall '-P 2yn'
_symmetry_space_group_name_H-M 'P 1 21/n 1'
_atom_sites_solution_hydrogens geom
_atom_sites_solution_primary direct
_atom_sites_solution_secondary difmap
_audit_creation_method SHELXL-97
_cell_angle_alpha 90.00
_cell_angle_beta 101.111(16)
_cell_angle_gamma 90.00
_cell_formula_units_Z 4
_cell_length_a 11.359(4)
_cell_length_b 7.694(3)
_cell_length_c 22.817(7)
_cell_measurement_reflns_used 3709
_cell_measurement_temperature 296(2)
_cell_measurement_theta_max 25.65
_cell_measurement_theta_min 1.82
_cell_volume 1956.7(12)
_computing_cell_refinement 'SAINT (Bruker, 2005)'
_computing_data_collection 'APEX2 (Bruker, 2005)'
_computing_data_reduction 'SAINT (Bruker, 2005)'
_computing_molecular_graphics 'ORTEP-3 for Windows (Farrugia,1997)'
_computing_publication_material 'WinGX (Farrugia, 1999)'
_computing_structure_refinement 'SHELXL97 (Sheldrick, 2008)'
_computing_structure_solution 'SHELXS97 (Sheldrick, 2008)'
_diffrn_ambient_temperature 296(2)
_diffrn_measured_fraction_theta_full 1.000
_diffrn_measured_fraction_theta_max 1.000
_diffrn_measurement_device_type 'Bruker X8 APEX Diffractometer'
_diffrn_measurement_method '\f and \w scans'
_diffrn_radiation_monochromator graphite
_diffrn_radiation_source 'fine-focus sealed tube'
_diffrn_radiation_type MoK\a
_diffrn_radiation_wavelength 0.71073
_diffrn_reflns_av_R_equivalents 0.0277
_diffrn_reflns_av_sigmaI/netI 0.0213
_diffrn_reflns_limit_h_max 13
_diffrn_reflns_limit_h_min -13
_diffrn_reflns_limit_k_max 9
_diffrn_reflns_limit_k_min -9
_diffrn_reflns_limit_l_max 27
_diffrn_reflns_limit_l_min -27
_diffrn_reflns_number 18195
_diffrn_reflns_theta_full 25.65
_diffrn_reflns_theta_max 25.65
_diffrn_reflns_theta_min 1.82
_exptl_absorpt_coefficient_mu 0.089
_exptl_absorpt_correction_type none
_exptl_crystal_colour colourless
_exptl_crystal_density_diffrn 1.305
_exptl_crystal_density_method 'not measured'
_exptl_crystal_description block
_exptl_crystal_F_000 812
_exptl_crystal_size_max 0.55
_exptl_crystal_size_mid 0.31
_exptl_crystal_size_min 0.28
_refine_diff_density_max 0.471
_refine_diff_density_min -0.200
_refine_ls_extinction_method none
_refine_ls_goodness_of_fit_ref 1.028
_refine_ls_hydrogen_treatment constr
_refine_ls_matrix_type full
_refine_ls_number_parameters 271
_refine_ls_number_reflns 3709
_refine_ls_number_restraints 0
_refine_ls_restrained_S_all 1.028
_refine_ls_R_factor_all 0.0558
_refine_ls_R_factor_gt 0.0415
_refine_ls_shift/su_max 0.000
_refine_ls_shift/su_mean 0.000
_refine_ls_structure_factor_coef Fsqd
_refine_ls_weighting_details 'calc w=1/[\s^2^(Fo^2^)+(0.0668P)^2^+0.4064P] where P=(Fo^2^+2Fc^2^)/3'
_refine_ls_weighting_scheme calc
_refine_ls_wR_factor_gt 0.1161
_refine_ls_wR_factor_ref 0.1273
_reflns_number_gt 2879
_reflns_number_total 3709
_reflns_threshold_expression I>2sigma(I)
_cod_data_source_file fj2442.cif
_cod_data_source_block I
_cod_original_cell_volume 1956.9(12)
_cod_original_sg_symbol_H-M 'P 21/n'
_cod_original_formula_sum 'C21 H22 N5 O2.50'
_cod_database_code 2231086
_cod_database_fobs_code 2231086

loop_
_symmetry_equiv_pos_as_xyz
'x, y, z'
'-x+1/2, y+1/2, -z+1/2'
'-x, -y, -z'
'x-1/2, -y-1/2, z-1/2'

loop_
_atom_site_type_symbol
_atom_site_label
_atom_site_fract_x
_atom_site_fract_y
_atom_site_fract_z
_atom_site_U_iso_or_equiv
_atom_site_adp_type
_atom_site_calc_flag
_atom_site_refinement_flags
_atom_site_occupancy
_atom_site_symmetry_multiplicity
C C1 0.58474(13) 0.7779(2) -0.02725(7) 0.0442(4) Uani d . 1 1
C C2 0.69772(15) 0.8512(2) -0.00495(8) 0.0548(4) Uani d . 1 1
H H2 0.7529 0.8648 -0.0299 0.066 Uiso calc R 1 1
C C3 0.72682(16) 0.9027(2) 0.05374(8) 0.0588(5) Uani d . 1 1
H H3 0.8021 0.9503 0.0682 0.071 Uiso calc R 1 1
C C4 0.64558(16) 0.8851(2) 0.09214(8) 0.0587(5) Uani d . 1 1
H H4 0.6669 0.9205 0.1317 0.070 Uiso calc R 1 1
C C5 0.53502(15) 0.8160(2) 0.07146(7) 0.0515(4) Uani d . 1 1
H H5 0.4806 0.8044 0.0969 0.062 Uiso calc R 1 1
C C6 0.50330(13) 0.7621(2) 0.01149(6) 0.0416(3) Uani d . 1 1
C C7 0.39026(13) 0.69043(19) -0.01484(6) 0.0410(3) Uani d . 1 1
C C8 0.45066(13) 0.6516(2) -0.10360(6) 0.0424(4) Uani d . 1 1
C C9 0.41915(14) 0.5786(2) -0.16527(6) 0.0446(4) Uani d . 1 1
C C10 0.49525(17) 0.5955(3) -0.20563(8) 0.0595(5) Uani d . 1 1
H H10 0.5673 0.6552 -0.1945 0.071 Uiso calc R 1 1
C C11 0.46526(19) 0.5245(3) -0.26255(8) 0.0692(5) Uani d . 1 1
H H11 0.5167 0.5390 -0.2893 0.083 Uiso calc R 1 1
C C12 0.36108(19) 0.4337(3) -0.27949(8) 0.0634(5) Uani d . 1 1
H H12 0.3415 0.3852 -0.3175 0.076 Uiso calc R 1 1
C C13 0.28553(18) 0.4149(3) -0.23962(8) 0.0630(5) Uani d . 1 1
H H13 0.2146 0.3525 -0.2507 0.076 Uiso calc R 1 1
C C14 0.31353(16) 0.4879(2) -0.18315(7) 0.0543(4) Uani d . 1 1
H H14 0.2606 0.4756 -0.1570 0.065 Uiso calc R 1 1
C C15 0.19503(14) 0.6055(2) -0.00380(7) 0.0499(4) Uani d . 1 1
H H15A 0.2048 0.4910 -0.0200 0.060 Uiso calc R 1 1
H H15B 0.1522 0.6786 -0.0355 0.060 Uiso calc R 1 1
C C16 0.12872(13) 0.5943(2) 0.04624(6) 0.0432(4) Uani d . 1 1
C C17 0.14267(15) 0.4820(2) 0.09333(7) 0.0537(4) Uani d . 1 1
H H17 0.1969 0.3905 0.1013 0.064 Uiso calc R 1 1
C C18 0.04037(17) 0.4596(3) 0.18224(8) 0.0743(6) Uani d . 1 1
H H18A 0.0219 0.3369 0.1770 0.089 Uiso calc R 1 1
H H18B -0.0289 0.5169 0.1926 0.089 Uiso calc R 1 1
C C19 0.14564(16) 0.4819(3) 0.23258(7) 0.0575(4) Uani d . 1 1
H H19A 0.1675 0.6038 0.2357 0.069 Uiso calc R 1 1
H H19B 0.2133 0.4180 0.2232 0.069 Uiso calc R 1 1
C C20 0.12258(18) 0.4201(3) 0.29266(8) 0.0660(5) Uani d . 1 1
H H20A 0.0564 0.4864 0.3026 0.079 Uiso calc R 1 1
H H20B 0.0984 0.2991 0.2892 0.079 Uiso calc R 1 1
C C21 0.22746(19) 0.4373(3) 0.34201(8) 0.0667(5) Uani d . 1 1
H H21A 0.2128 0.3960 0.3807 0.080 Uiso d R 1 1
H H21B 0.2987 0.3722 0.3308 0.080 Uiso d R 1 1
N N1 0.55697(11) 0.72071(18) -0.08592(6) 0.0481(3) Uani d . 1 1
N N2 0.36315(11) 0.63662(16) -0.07008(5) 0.0433(3) Uani d . 1 1
N N3 0.04075(12) 0.7060(2) 0.05220(6) 0.0568(4) Uani d . 1 1
N N4 0.00007(13) 0.6671(2) 0.10089(6) 0.0631(4) Uani d . 1 1
N N5 0.06216(12) 0.5313(2) 0.12552(6) 0.0540(4) Uani d . 1 1
O O1 0.31014(9) 0.68013(15) 0.02114(4) 0.0493(3) Uani d . 1 1
O O2A 0.2984(3) 0.5903(4) 0.34478(14) 0.0678(8) Uani d P 0.50 1
H H2A 0.3564 0.5896 0.3752 0.081 Uiso d PR 0.50 1
O O2B 0.2355(3) 0.6236(4) 0.35259(13) 0.0616(8) Uani d P 0.50 1
H H2B 0.1784 0.6580 0.3697 0.074 Uiso d PR 0.50 1
O O3W 0.0201(2) 1.0729(4) 0.05595(13) 0.0792(8) Uani d P 0.50 1
H H3WA -0.0015 1.1217 0.0217 0.095 Uiso d PR 0.50 1
H H3WB 0.0313 0.9655 0.0481 0.095 Uiso d PR 0.50 1

loop_
_atom_site_aniso_label
_atom_site_aniso_U_11
_atom_site_aniso_U_22
_atom_site_aniso_U_33
_atom_site_aniso_U_12
_atom_site_aniso_U_13
_atom_site_aniso_U_23
C1 0.0447(8) 0.0407(9) 0.0462(8) 0.0067(6) 0.0062(6) 0.0023(7)
C2 0.0434(9) 0.0597(11) 0.0609(10) 0.0016(8) 0.0092(7) -0.0004(8)
C3 0.0467(9) 0.0602(11) 0.0643(11) -0.0007(8) -0.0026(8) -0.0035(9)
C4 0.0594(10) 0.0640(12) 0.0470(9) 0.0002(9) -0.0041(8) -0.0056(8)
C5 0.0548(9) 0.0556(10) 0.0429(8) 0.0008(8) 0.0067(7) -0.0014(7)
C6 0.0447(8) 0.0378(8) 0.0408(8) 0.0048(6) 0.0049(6) 0.0025(6)
C7 0.0479(8) 0.0376(8) 0.0382(7) 0.0029(6) 0.0096(6) 0.0020(6)
C8 0.0471(8) 0.0405(8) 0.0400(8) 0.0064(7) 0.0092(6) 0.0020(6)
C9 0.0518(9) 0.0414(9) 0.0403(8) 0.0083(7) 0.0078(7) 0.0021(6)
C10 0.0617(10) 0.0690(12) 0.0508(9) -0.0010(9) 0.0181(8) -0.0074(8)
C11 0.0792(13) 0.0847(14) 0.0489(10) 0.0080(11) 0.0252(9) -0.0078(9)
C12 0.0784(13) 0.0665(12) 0.0417(9) 0.0188(10) 0.0021(8) -0.0097(8)
C13 0.0666(11) 0.0667(12) 0.0516(10) 0.0004(9) 0.0010(8) -0.0113(9)
C14 0.0573(10) 0.0598(11) 0.0455(9) 0.0004(8) 0.0091(7) -0.0027(8)
C15 0.0498(9) 0.0581(10) 0.0409(8) -0.0092(8) 0.0066(7) -0.0037(7)
C16 0.0429(8) 0.0453(9) 0.0398(8) -0.0046(7) 0.0042(6) -0.0028(6)
C17 0.0592(10) 0.0535(10) 0.0498(9) 0.0066(8) 0.0137(8) 0.0050(8)
C18 0.0621(11) 0.1113(18) 0.0518(10) -0.0189(11) 0.0168(9) 0.0169(11)
C19 0.0615(10) 0.0667(12) 0.0471(9) -0.0035(9) 0.0174(8) 0.0035(8)
C20 0.0722(12) 0.0760(13) 0.0528(10) -0.0031(10) 0.0194(9) 0.0104(9)
C21 0.0831(13) 0.0668(13) 0.0500(10) -0.0079(10) 0.0121(9) 0.0081(9)
N1 0.0473(7) 0.0531(8) 0.0446(7) 0.0027(6) 0.0108(6) -0.0013(6)
N2 0.0485(7) 0.0420(7) 0.0393(7) 0.0009(6) 0.0082(5) -0.0011(5)
N3 0.0527(8) 0.0646(10) 0.0523(8) 0.0077(7) 0.0081(6) 0.0070(7)
N4 0.0480(8) 0.0879(12) 0.0544(8) 0.0095(8) 0.0121(7) 0.0051(8)
N5 0.0463(7) 0.0714(10) 0.0442(7) -0.0060(7) 0.0086(6) 0.0057(7)
O1 0.0495(6) 0.0605(7) 0.0392(5) -0.0108(5) 0.0118(5) -0.0065(5)
O2A 0.076(2) 0.067(2) 0.0591(17) -0.0163(18) 0.0112(16) -0.0002(14)
O2B 0.0581(18) 0.073(2) 0.0571(16) -0.0114(16) 0.0198(14) -0.0072(13)
O3W 0.0685(17) 0.0626(18) 0.098(2) 0.0057(13) -0.0061(15) 0.0313(15)

loop_
_atom_type_symbol
_atom_type_description
_atom_type_scat_dispersion_real
_atom_type_scat_dispersion_imag
_atom_type_scat_source
C C 0.0033 0.0016 'International Tables Vol C Tables 4.2.6.8 and 6.1.1.4'
H H 0.0000 0.0000 'International Tables Vol C Tables 4.2.6.8 and 6.1.1.4'
N N 0.0061 0.0033 'International Tables Vol C Tables 4.2.6.8 and 6.1.1.4'
O O 0.0106 0.0060 'International Tables Vol C Tables 4.2.6.8 and 6.1.1.4'

loop_
_geom_angle_atom_site_label_1
_geom_angle_atom_site_label_2
_geom_angle_atom_site_label_3
_geom_angle
N1 C1 C6 121.74(14)
N1 C1 C2 119.95(14)
C6 C1 C2 118.30(14)
C3 C2 C1 120.02(16)
C3 C2 H2 120.0
C1 C2 H2 120.0
C2 C3 C4 121.30(16)
C2 C3 H3 119.4
C4 C3 H3 119.4
C5 C4 C3 119.83(16)
C5 C4 H4 120.1
C3 C4 H4 120.1
C4 C5 C6 119.86(15)
C4 C5 H5 120.1
C6 C5 H5 120.1
C1 C6 C5 120.69(15)
C1 C6 C7 114.81(13)
C5 C6 C7 124.51(14)
N2 C7 O1 120.72(14)
N2 C7 C6 123.86(13)
O1 C7 C6 115.42(12)
N1 C8 N2 125.94(14)
N1 C8 C9 118.83(13)
N2 C8 C9 115.22(13)
C14 C9 C10 118.00(15)
C14 C9 C8 120.39(14)
C10 C9 C8 121.60(15)
C9 C10 C11 120.82(18)
C9 C10 H10 119.6
C11 C10 H10 119.6
C12 C11 C10 120.60(17)
C12 C11 H11 119.7
C10 C11 H11 119.7
C11 C12 C13 119.00(16)
C11 C12 H12 120.5
C13 C12 H12 120.5
C12 C13 C14 120.86(18)
C12 C13 H13 119.6
C14 C13 H13 119.6
C9 C14 C13 120.70(16)
C9 C14 H14 119.6
C13 C14 H14 119.6
O1 C15 C16 105.98(12)
O1 C15 H15A 110.5
C16 C15 H15A 110.5
O1 C15 H15B 110.5
C16 C15 H15B 110.5
H15A C15 H15B 108.7
N3 C16 C17 107.52(14)
N3 C16 C15 122.48(14)
C17 C16 C15 129.99(15)
N5 C17 C16 105.43(15)
N5 C17 H17 127.3
C16 C17 H17 127.3
N5 C18 C19 112.75(15)
N5 C18 H18A 109.0
C19 C18 H18A 109.0
N5 C18 H18B 109.0
C19 C18 H18B 109.0
H18A C18 H18B 107.8
C18 C19 C20 113.86(15)
C18 C19 H19A 108.8
C20 C19 H19A 108.8
C18 C19 H19B 108.8
C20 C19 H19B 108.8
H19A C19 H19B 107.7
C21 C20 C19 113.89(16)
C21 C20 H20A 108.8
C19 C20 H20A 108.8
C21 C20 H20B 108.8
C19 C20 H20B 108.8
H20A C20 H20B 107.7
O2A C21 C20 118.3(2)
O2B C21 C20 103.3(2)
O2A C21 H21A 114.9
O2B C21 H21A 100.7
C20 C21 H21A 113.8
O2A C21 H21B 87.0
O2B C21 H21B 119.7
C20 C21 H21B 108.9
H21A C21 H21B 110.2
C8 N1 C1 116.79(13)
C7 N2 C8 116.77(13)
N4 N3 C16 109.17(14)
N3 N4 N5 107.01(13)
N4 N5 C17 110.87(13)
N4 N5 C18 120.20(15)
C17 N5 C18 128.88(17)
C7 O1 C15 116.95(11)
O2B O2A C21 75.9(4)
O2B O2A H2A 113.3
C21 O2A H2A 111.7
C21 O2B H2A 84.4
C21 O2B H2B 110.5
H3WA O3W H3WB 105.0

loop_
_geom_bond_atom_site_label_1
_geom_bond_atom_site_label_2
_geom_bond_distance
C1 N1 1.387(2)
C1 C6 1.402(2)
C1 C2 1.404(2)
C2 C3 1.375(2)
C2 H2 0.9300
C3 C4 1.396(3)
C3 H3 0.9300
C4 C5 1.362(2)
C4 H4 0.9300
C5 C6 1.409(2)
C5 H5 0.9300
C6 C7 1.420(2)
C7 N2 1.3058(19)
C7 O1 1.3404(17)
C8 N1 1.310(2)
C8 N2 1.3710(19)
C8 C9 1.493(2)
C9 C14 1.380(2)
C9 C10 1.385(2)
C10 C11 1.390(3)
C10 H10 0.9300
C11 C12 1.364(3)
C11 H11 0.9300
C12 C13 1.373(3)
C12 H12 0.9300
C13 C14 1.385(2)
C13 H13 0.9300
C14 H14 0.9300
C15 O1 1.4409(19)
C15 C16 1.487(2)
C15 H15A 0.9700
C15 H15B 0.9700
C16 N3 1.345(2)
C16 C17 1.364(2)
C17 N5 1.333(2)
C17 H17 0.9300
C18 N5 1.471(2)
C18 C19 1.500(3)
C18 H18A 0.9700
C18 H18B 0.9700
C19 C20 1.520(2)
C19 H19A 0.9700
C19 H19B 0.9700
C20 C21 1.479(3)
C20 H20A 0.9700
C20 H20B 0.9700
C21 O2A 1.421(4)
C21 O2B 1.453(4)
C21 H21A 0.9822
C21 H21B 1.0253
N3 N4 1.3171(19)
N4 N5 1.324(2)
O2A H2A 0.8601
O2B H2B 0.8600
O3W H3WA 0.8599
O3W H3WB 0.8599

loop_
_geom_hbond_atom_site_label_D
_geom_hbond_atom_site_label_H
_geom_hbond_atom_site_label_A
_geom_hbond_site_symmetry_A
_geom_hbond_distance_DH
_geom_hbond_distance_HA
_geom_hbond_distance_DA
_geom_hbond_angle_DHA
O2B H2B N1 4_576 0.86 2.08 2.935(3) 170
O2A H2A O3W 2_545 0.86 1.90 2.757(4) 176
O3W H3WA N3 3_575 0.86 2.12 2.967(3) 167
O3W H3WB N3 . 0.86 2.00 2.835(3) 163

loop_
_geom_torsion_atom_site_label_1
_geom_torsion_atom_site_label_2
_geom_torsion_atom_site_label_3
_geom_torsion_atom_site_label_4
_geom_torsion
N1 C1 C2 C3 -177.89(16)
C6 C1 C2 C3 1.0(2)
C1 C2 C3 C4 -0.5(3)
C2 C3 C4 C5 -0.1(3)
C3 C4 C5 C6 0.2(3)
N1 C1 C6 C5 177.93(15)
C2 C1 C6 C5 -1.0(2)
N1 C1 C6 C7 -2.5(2)
C2 C1 C6 C7 178.63(14)
C4 C5 C6 C1 0.4(2)
C4 C5 C6 C7 -179.21(16)
C1 C6 C7 N2 2.3(2)
C5 C6 C7 N2 -178.07(15)
C1 C6 C7 O1 -177.81(13)
C5 C6 C7 O1 1.8(2)
N1 C8 C9 C14 172.80(15)
N2 C8 C9 C14 -6.3(2)
N1 C8 C9 C10 -5.6(2)
N2 C8 C9 C10 175.30(15)
C14 C9 C10 C11 0.6(3)
C8 C9 C10 C11 179.04(17)
C9 C10 C11 C12 -1.2(3)
C10 C11 C12 C13 0.7(3)
C11 C12 C13 C14 0.5(3)
C10 C9 C14 C13 0.6(3)
C8 C9 C14 C13 -177.90(15)
C12 C13 C14 C9 -1.1(3)
O1 C15 C16 N3 103.78(17)
O1 C15 C16 C17 -74.7(2)
N3 C16 C17 N5 0.08(18)
C15 C16 C17 N5 178.72(15)
N5 C18 C19 C20 176.04(18)
C18 C19 C20 C21 178.34(19)
C19 C20 C21 O2A 41.2(3)
C19 C20 C21 O2B 72.5(2)
N2 C8 N1 C1 2.5(2)
C9 C8 N1 C1 -176.43(13)
C6 C1 N1 C8 0.2(2)
C2 C1 N1 C8 179.13(15)
O1 C7 N2 C8 -179.81(13)
C6 C7 N2 C8 0.0(2)
N1 C8 N2 C7 -2.7(2)
C9 C8 N2 C7 176.30(13)
C17 C16 N3 N4 -0.03(19)
C15 C16 N3 N4 -178.79(14)
C16 N3 N4 N5 -0.04(19)
N3 N4 N5 C17 0.09(19)
N3 N4 N5 C18 177.93(15)
C16 C17 N5 N4 -0.10(19)
C16 C17 N5 C18 -177.71(16)
C19 C18 N5 N4 -113.8(2)
C19 C18 N5 C17 63.6(3)
N2 C7 O1 C15 0.8(2)
C6 C7 O1 C15 -179.06(13)
C16 C15 O1 C7 174.82(12)
C20 C21 O2A O2B 69.2(4)
C20 C21 O2B O2A -122.3(4)
